data_2224339
loop_
_publ_author_name
'Liu, Jie'
'Li, Bin'
'Li, Yi-Qun'
'Zheng, Wen-Jie'

_publ_section_title
;
 1-{2-[(2,4-Dichlorobenzylidene)amino]ethyl}-3-methylimidazolium
 hexafluorophosphate
;
_journal_coeditor_code JJ2012
_journal_issue 12
_journal_name_full 'Acta Crystallographica Section E'
_journal_page_first o2972
_journal_paper_doi 10.1107/S1600536809045115
_journal_volume 65
_journal_year 2009
_chemical_formula_iupac 'C13 H14 Cl2 N3 +, P1 F6 -'
_chemical_formula_moiety 'C13 H14 Cl2 N3 +, F6 P -'
_chemical_formula_sum 'C13 H14 Cl2 F6 N3 P'
_chemical_formula_weight 428.14
_chemical_name_systematic
;
1-{2-[(2,4-Dichlorobenzylidene)amino]ethyl}-3-methylimidazolium
hexafluorophosphate
;
_space_group_IT_number 2
_symmetry_cell_setting triclinic
_symmetry_space_group_name_Hall '-P 1'
_symmetry_space_group_name_H-M 'P -1'
_atom_sites_solution_hydrogens geom
_atom_sites_solution_primary direct
_atom_sites_solution_secondary difmap
_cell_angle_alpha 78.899(2)
_cell_angle_beta 76.523(2)
_cell_angle_gamma 67.834(2)
_cell_formula_units_Z 2
_cell_length_a 8.3465(13)
_cell_length_b 10.1419(16)
_cell_length_c 11.0310(17)
_cell_measurement_reflns_used 5376
_cell_measurement_temperature 173(2)
_cell_measurement_theta_max 27.02
_cell_measurement_theta_min 2.68
_cell_volume 835.3(2)
_computing_cell_refinement '<i>SAINT</i> (Bruker, 2002)'
_computing_data_collection '<i>SMART</i> (Bruker, 2002)'
_computing_data_reduction '<i>SAINT</i> (Bruker, 2002)'
_computing_molecular_graphics '<i>SHELXTL</i> (Sheldrick, 2008)'
_computing_publication_material '<i>SHELXTL</i> (Sheldrick, 2008)'
_computing_structure_refinement '<i>SHELXL97</i> (Sheldrick, 2008)'
_computing_structure_solution '<i>SHELXS97</i> (Sheldrick, 2008)'
_diffrn_ambient_temperature 173(2)
_diffrn_measured_fraction_theta_full 0.975
_diffrn_measured_fraction_theta_max 0.975
_diffrn_measurement_device_type 'Bruker SMART CCD area-detector'
_diffrn_measurement_method '\f and \w'
_diffrn_radiation_monochromator graphite
_diffrn_radiation_source 'fine-focus sealed tube'
_diffrn_radiation_type MoK\a
_diffrn_radiation_wavelength 0.71073
_diffrn_reflns_av_R_equivalents 0.0000
_diffrn_reflns_av_sigmaI/netI 0.0225
_diffrn_reflns_limit_h_max 10
_diffrn_reflns_limit_h_min -10
_diffrn_reflns_limit_k_max 12
_diffrn_reflns_limit_k_min -12
_diffrn_reflns_limit_l_max 13
_diffrn_reflns_limit_l_min -14
_diffrn_reflns_number 3566
_diffrn_reflns_theta_full 27.02
_diffrn_reflns_theta_max 27.02
_diffrn_reflns_theta_min 1.91
_exptl_absorpt_coefficient_mu 0.549
_exptl_absorpt_correction_T_max 0.8935
_exptl_absorpt_correction_T_min 0.8439
_exptl_absorpt_correction_type multi-scan
_exptl_absorpt_process_details '(SADABS; Sheldrick, 1996)'
_exptl_crystal_colour colorless
_exptl_crystal_density_diffrn 1.702
_exptl_crystal_density_method 'not measured'
_exptl_crystal_description block
_exptl_crystal_F_000 432
_exptl_crystal_size_max 0.32
_exptl_crystal_size_mid 0.24
_exptl_crystal_size_min 0.21
_refine_diff_density_max 0.252
_refine_diff_density_min -0.340
_refine_ls_extinction_method none
_refine_ls_goodness_of_fit_ref 1.104
_refine_ls_hydrogen_treatment constr
_refine_ls_matrix_type full
_refine_ls_number_parameters 227
_refine_ls_number_reflns 3566
_refine_ls_number_restraints 0
_refine_ls_restrained_S_all 1.104
_refine_ls_R_factor_all 0.0352
_refine_ls_R_factor_gt 0.0308
_refine_ls_shift/su_max 0.001
_refine_ls_shift/su_mean 0.000
_refine_ls_structure_factor_coef Fsqd
_refine_ls_weighting_details 'calc w=1/[\s^2^(Fo^2^)+(0.047P)^2^+0.3955P] where P=(Fo^2^+2Fc^2^)/3'
_refine_ls_weighting_scheme calc
_refine_ls_wR_factor_gt 0.0876
_refine_ls_wR_factor_ref 0.0930
_reflns_number_gt 3151
_reflns_number_total 3566
_reflns_threshold_expression I>2\s(I)
_cod_data_source_file jj2012.cif
_cod_data_source_block I
_cod_depositor_comments
;
The following automatic conversions were performed:
'_symmetry_cell_setting' value 'Triclinic' changed to 'triclinic'
according to '/home/saulius/struct/CIF-dictionaries/cif_core.dic'
dictionary named 'cif_core.dic' version 2.4.1 from 2010-06-29.

Automatic conversion script
Id: cif_fix_enum 1527 2010-12-29 10:47:43Z saulius 

The following automatic conversions were performed:

'_symmetry_cell_setting' value 'Triclinic' changed to 'triclinic'
according to /home/saulius/struct/CIF-dictionaries/cif_core.dic
dictionary named 'cif_core.dic' version 2.4.1 from 2010-06-29.

Automatic conversion script
Id: cif_fix_values 1715 2011-07-08 13:25:40Z adriana 
;
_cod_database_code 2224339
_cod_database_fobs_code 2224339

loop_
_symmetry_equiv_pos_as_xyz
'x, y, z'
'-x, -y, -z'

loop_
_atom_site_type_symbol
_atom_site_label
_atom_site_fract_x
_atom_site_fract_y
_atom_site_fract_z
_atom_site_U_iso_or_equiv
_atom_site_adp_type
_atom_site_calc_flag
_atom_site_refinement_flags
_atom_site_occupancy
_atom_site_disorder_assembly
_atom_site_disorder_group
C C1 0.3066(2) 0.34376(17) 0.75848(15) 0.0220(3) Uani d . 1 . .
C C2 0.3555(2) 0.30042(17) 0.87666(15) 0.0227(3) Uani d . 1 . .
C C3 0.4986(2) 0.17904(17) 0.90058(15) 0.0241(3) Uani d . 1 . .
H H3 0.5296 0.1513 0.9817 0.029 Uiso calc R 1 . .
C C4 0.5944(2) 0.09983(17) 0.80205(16) 0.0240(3) Uani d . 1 . .
C C5 0.5499(2) 0.13684(18) 0.68374(16) 0.0270(3) Uani d . 1 . .
H H5 0.6167 0.0796 0.6180 0.032 Uiso calc R 1 . .
C C6 0.4071(2) 0.25808(18) 0.66287(15) 0.0257(3) Uani d . 1 . .
H H6 0.3761 0.2841 0.5818 0.031 Uiso calc R 1 . .
C C7 0.1562(2) 0.47512(17) 0.73301(15) 0.0237(3) Uani d . 1 . .
H H7 0.0901 0.5323 0.7989 0.028 Uiso calc R 1 . .
C C8 -0.0351(2) 0.64629(18) 0.61084(16) 0.0283(4) Uani d . 1 . .
H H8A -0.0911 0.6807 0.6939 0.034 Uiso calc R 1 . .
H H8B -0.1235 0.6282 0.5765 0.034 Uiso calc R 1 . .
C C9 0.0251(2) 0.76060(18) 0.52316(16) 0.0297(4) Uani d . 1 . .
H H9A -0.0739 0.8533 0.5247 0.036 Uiso calc R 1 . .
H H9B 0.1211 0.7719 0.5539 0.036 Uiso calc R 1 . .
C C10 0.0061(2) 0.79621(17) 0.29722(15) 0.0244(3) Uani d . 1 . .
H H10 -0.1003 0.8765 0.3020 0.029 Uiso calc R 1 . .
C C11 0.2433(2) 0.62263(18) 0.22472(17) 0.0295(4) Uani d . 1 . .
H H11 0.3313 0.5609 0.1688 0.035 Uiso calc R 1 . .
C C12 0.2369(2) 0.61583(18) 0.34869(17) 0.0285(4) Uani d . 1 . .
H H12 0.3197 0.5483 0.3968 0.034 Uiso calc R 1 . .
C C13 0.0537(3) 0.7880(2) 0.06825(17) 0.0368(4) Uani d . 1 . .
H H13A -0.0631 0.8627 0.0741 0.055 Uiso calc R 1 . .
H H13B 0.0539 0.7081 0.0304 0.055 Uiso calc R 1 . .
H H13C 0.1410 0.8276 0.0161 0.055 Uiso calc R 1 . .
Cl Cl1 0.23667(6) 0.39837(5) 1.00213(4) 0.03149(12) Uani d . 1 . .
Cl Cl2 0.78059(6) -0.04833(5) 0.82692(4) 0.03387(13) Uani d . 1 . .
F F1 0.44475(17) 0.19348(17) 0.31806(17) 0.0655(4) Uani d . 1 . .
F F2 0.58081(16) 0.32801(12) 0.36186(12) 0.0436(3) Uani d . 1 . .
F F3 0.70635(18) 0.08681(13) 0.38373(11) 0.0492(3) Uani d . 1 . .
F F4 0.82315(14) 0.21845(14) 0.22679(11) 0.0412(3) Uani d . 1 . .
F F5 0.68843(16) 0.08228(12) 0.18313(11) 0.0423(3) Uani d . 1 . .
F F6 0.56548(19) 0.32368(14) 0.15939(13) 0.0555(4) Uani d . 1 . .
N N1 0.08759(18) 0.72527(14) 0.39294(13) 0.0243(3) Uani d . 1 . .
N N2 0.09752(19) 0.73655(15) 0.19419(13) 0.0262(3) Uani d . 1 . .
N N3 0.11363(19) 0.51306(15) 0.62537(13) 0.0263(3) Uani d . 1 . .
P P1 0.63280(5) 0.20636(5) 0.27210(4) 0.02671(12) Uani d . 1 . .

loop_
_atom_site_aniso_label
_atom_site_aniso_U_11
_atom_site_aniso_U_22
_atom_site_aniso_U_33
_atom_site_aniso_U_12
_atom_site_aniso_U_13
_atom_site_aniso_U_23
C1 0.0223(7) 0.0219(8) 0.0212(7) -0.0075(6) -0.0039(6) -0.0016(6)
C2 0.0239(7) 0.0235(8) 0.0204(7) -0.0080(6) -0.0019(6) -0.0049(6)
C3 0.0259(8) 0.0241(8) 0.0227(8) -0.0088(6) -0.0070(6) -0.0002(6)
C4 0.0216(7) 0.0178(7) 0.0298(8) -0.0042(6) -0.0047(6) -0.0016(6)
C5 0.0284(8) 0.0242(8) 0.0259(8) -0.0062(7) -0.0016(6) -0.0070(6)
C6 0.0280(8) 0.0272(8) 0.0204(7) -0.0075(7) -0.0048(6) -0.0027(6)
C7 0.0235(8) 0.0223(8) 0.0233(8) -0.0057(6) -0.0038(6) -0.0031(6)
C8 0.0278(8) 0.0279(9) 0.0233(8) -0.0011(7) -0.0079(6) -0.0032(6)
C9 0.0379(9) 0.0236(8) 0.0257(8) -0.0038(7) -0.0120(7) -0.0050(6)
C10 0.0256(8) 0.0197(7) 0.0260(8) -0.0053(6) -0.0062(6) -0.0019(6)
C11 0.0259(8) 0.0229(8) 0.0361(9) -0.0073(7) 0.0005(7) -0.0053(7)
C12 0.0217(8) 0.0223(8) 0.0373(9) -0.0034(6) -0.0060(7) -0.0013(7)
C13 0.0491(11) 0.0397(10) 0.0220(8) -0.0165(9) -0.0065(8) -0.0017(7)
Cl1 0.0345(2) 0.0313(2) 0.0223(2) -0.00086(17) -0.00639(16) -0.00879(16)
Cl2 0.0295(2) 0.0252(2) 0.0392(2) 0.00147(16) -0.00988(17) -0.00417(17)
F1 0.0325(7) 0.0723(10) 0.0967(12) -0.0247(7) 0.0080(7) -0.0315(9)
F2 0.0411(6) 0.0347(6) 0.0488(7) -0.0033(5) -0.0004(5) -0.0202(5)
F3 0.0676(9) 0.0348(6) 0.0269(6) -0.0002(6) -0.0056(5) -0.0010(5)
F4 0.0279(6) 0.0566(7) 0.0404(6) -0.0150(5) 0.0001(5) -0.0158(5)
F5 0.0519(7) 0.0373(6) 0.0390(6) -0.0120(5) -0.0087(5) -0.0140(5)
F6 0.0626(9) 0.0399(7) 0.0548(8) 0.0017(6) -0.0332(7) 0.0033(6)
N1 0.0253(7) 0.0194(6) 0.0269(7) -0.0046(5) -0.0080(5) -0.0027(5)
N2 0.0282(7) 0.0245(7) 0.0249(7) -0.0092(6) -0.0028(5) -0.0028(5)
N3 0.0277(7) 0.0235(7) 0.0244(7) -0.0038(6) -0.0072(5) -0.0024(5)
P1 0.0213(2) 0.0254(2) 0.0292(2) -0.00174(17) -0.00511(16) -0.00594(17)

loop_
_atom_type_symbol
_atom_type_description
_atom_type_scat_dispersion_real
_atom_type_scat_dispersion_imag
_atom_type_scat_source
C C 0.0033 0.0016 'International Tables Vol C Tables 4.2.6.8 and 6.1.1.4'
H H 0.0000 0.0000 'International Tables Vol C Tables 4.2.6.8 and 6.1.1.4'
N N 0.0061 0.0033 'International Tables Vol C Tables 4.2.6.8 and 6.1.1.4'
F F 0.0171 0.0103 'International Tables Vol C Tables 4.2.6.8 and 6.1.1.4'
Cl Cl 0.1484 0.1585 'International Tables Vol C Tables 4.2.6.8 and 6.1.1.4'
P P 0.1023 0.0942 'International Tables Vol C Tables 4.2.6.8 and 6.1.1.4'

loop_
_geom_angle_atom_site_label_1
_geom_angle_atom_site_label_2
_geom_angle_atom_site_label_3
_geom_angle_site_symmetry_1
_geom_angle_site_symmetry_3
_geom_angle
_geom_angle_publ_flag
C2 C1 C6 . . 117.32(15) ?
C2 C1 C7 . . 122.19(14) ?
C6 C1 C7 . . 120.49(14) ?
C3 C2 C1 . . 122.51(15) ?
C3 C2 Cl1 . . 116.75(12) ?
C1 C2 Cl1 . . 120.74(12) ?
C4 C3 C2 . . 117.56(15) ?
C4 C3 H3 . . 121.2 ?
C2 C3 H3 . . 121.2 ?
C3 C4 C5 . . 122.21(15) ?
C3 C4 Cl2 . . 118.75(13) ?
C5 C4 Cl2 . . 119.02(13) ?
C6 C5 C4 . . 118.87(15) ?
C6 C5 H5 . . 120.6 ?
C4 C5 H5 . . 120.6 ?
C5 C6 C1 . . 121.51(15) ?
C5 C6 H6 . . 119.2 ?
C1 C6 H6 . . 119.2 ?
N3 C7 C1 . . 121.45(15) ?
N3 C7 H7 . . 119.3 ?
C1 C7 H7 . . 119.3 ?
N3 C8 C9 . . 110.67(14) ?
N3 C8 H8A . . 109.5 ?
C9 C8 H8A . . 109.5 ?
N3 C8 H8B . . 109.5 ?
C9 C8 H8B . . 109.5 ?
H8A C8 H8B . . 108.1 ?
N1 C9 C8 . . 112.47(14) ?
N1 C9 H9A . . 109.1 ?
C8 C9 H9A . . 109.1 ?
N1 C9 H9B . . 109.1 ?
C8 C9 H9B . . 109.1 ?
H9A C9 H9B . . 107.8 ?
N2 C10 N1 . . 108.75(14) ?
N2 C10 H10 . . 125.6 ?
N1 C10 H10 . . 125.6 ?
C12 C11 N2 . . 106.95(15) ?
C12 C11 H11 . . 126.5 ?
N2 C11 H11 . . 126.5 ?
C11 C12 N1 . . 107.24(15) ?
C11 C12 H12 . . 126.4 ?
N1 C12 H12 . . 126.4 ?
N2 C13 H13A . . 109.5 ?
N2 C13 H13B . . 109.5 ?
H13A C13 H13B . . 109.5 ?
N2 C13 H13C . . 109.5 ?
H13A C13 H13C . . 109.5 ?
H13B C13 H13C . . 109.5 ?
C10 N1 C12 . . 108.39(14) ?
C10 N1 C9 . . 124.53(14) ?
C12 N1 C9 . . 127.08(14) ?
C10 N2 C11 . . 108.67(14) ?
C10 N2 C13 . . 125.07(15) ?
C11 N2 C13 . . 126.20(15) ?
C7 N3 C8 . . 116.53(14) ?
F1 P1 F6 . . 91.02(9) ?
F1 P1 F4 . . 179.50(9) ?
F6 P1 F4 . . 89.48(8) ?
F1 P1 F2 . . 90.12(7) ?
F6 P1 F2 . . 91.08(7) ?
F4 P1 F2 . . 89.81(6) ?
F1 P1 F3 . . 90.46(9) ?
F6 P1 F3 . . 178.38(8) ?
F4 P1 F3 . . 89.04(7) ?
F2 P1 F3 . . 89.56(7) ?
F1 P1 F5 . . 90.54(7) ?
F6 P1 F5 . . 89.83(7) ?
F4 P1 F5 . . 89.52(6) ?
F2 P1 F5 . . 178.86(7) ?
F3 P1 F5 . . 89.51(7) ?

loop_
_geom_bond_atom_site_label_1
_geom_bond_atom_site_label_2
_geom_bond_site_symmetry_2
_geom_bond_distance
_geom_bond_publ_flag
C1 C2 . 1.397(2) ?
C1 C6 . 1.401(2) ?
C1 C7 . 1.479(2) ?
C2 C3 . 1.387(2) ?
C2 Cl1 . 1.7414(16) ?
C3 C4 . 1.383(2) ?
C3 H3 . 0.9500 ?
C4 C5 . 1.383(2) ?
C4 Cl2 . 1.7394(16) ?
C5 C6 . 1.378(2) ?
C5 H5 . 0.9500 ?
C6 H6 . 0.9500 ?
C7 N3 . 1.266(2) ?
C7 H7 . 0.9500 ?
C8 N3 . 1.462(2) ?
C8 C9 . 1.521(3) ?
C8 H8A . 0.9900 ?
C8 H8B . 0.9900 ?
C9 N1 . 1.474(2) ?
C9 H9A . 0.9900 ?
C9 H9B . 0.9900 ?
C10 N2 . 1.324(2) ?
C10 N1 . 1.330(2) ?
C10 H10 . 0.9500 ?
C11 C12 . 1.345(3) ?
C11 N2 . 1.382(2) ?
C11 H11 . 0.9500 ?
C12 N1 . 1.380(2) ?
C12 H12 . 0.9500 ?
C13 N2 . 1.466(2) ?
C13 H13A . 0.9800 ?
C13 H13B . 0.9800 ?
C13 H13C . 0.9800 ?
F1 P1 . 1.5798(13) ?
F2 P1 . 1.5991(12) ?
F3 P1 . 1.6059(12) ?
F4 P1 . 1.5945(12) ?
F5 P1 . 1.6077(12) ?
F6 P1 . 1.5903(13) ?

loop_
_geom_hbond_atom_site_label_D
_geom_hbond_atom_site_label_H
_geom_hbond_atom_site_label_A
_geom_hbond_site_symmetry_A
_geom_hbond_distance_DH
_geom_hbond_distance_HA
_geom_hbond_distance_DA
_geom_hbond_angle_DHA
C7 H7 Cl1 . 0.95 2.69 3.0846(17) 105.8
C12 H12 F2 . 0.95 2.48 3.239(2) 136.7
C5 H5 F3 . 0.95 2.51 3.324(2) 143.4
C11 H11 F6 . 0.95 2.46 3.275(2) 143.3
C10 H10 F3 1_465 0.95 2.33 3.203(2) 152.4
C10 H10 F5 1_465 0.95 2.54 3.373(2) 147.0
C13 H13C F5 2_665 0.98 2.54 3.464(2) 157.7

loop_
_geom_torsion_atom_site_label_1
_geom_torsion_atom_site_label_2
_geom_torsion_atom_site_label_3
_geom_torsion_atom_site_label_4
_geom_torsion_site_symmetry_1
_geom_torsion_site_symmetry_2
_geom_torsion_site_symmetry_3
_geom_torsion_site_symmetry_4
_geom_torsion
_geom_torsion_publ_flag
C6 C1 C2 C3 . . . . 0.9(2) ?
C7 C1 C2 C3 . . . . -178.59(15) ?
C6 C1 C2 Cl1 . . . . -179.03(12) ?
C7 C1 C2 Cl1 . . . . 1.5(2) ?
C1 C2 C3 C4 . . . . 0.0(2) ?
Cl1 C2 C3 C4 . . . . 179.95(12) ?
C2 C3 C4 C5 . . . . -1.1(2) ?
C2 C3 C4 Cl2 . . . . 177.09(12) ?
C3 C4 C5 C6 . . . . 1.1(3) ?
Cl2 C4 C5 C6 . . . . -177.02(13) ?
C4 C5 C6 C1 . . . . -0.1(3) ?
C2 C1 C6 C5 . . . . -0.8(2) ?
C7 C1 C6 C5 . . . . 178.67(15) ?
C2 C1 C7 N3 . . . . 179.95(16) ?
C6 C1 C7 N3 . . . . 0.5(2) ?
N3 C8 C9 N1 . . . . 67.10(18) ?
N2 C11 C12 N1 . . . . 0.05(19) ?
N2 C10 N1 C12 . . . . -0.11(18) ?
N2 C10 N1 C9 . . . . 179.91(15) ?
C11 C12 N1 C10 . . . . 0.03(19) ?
C11 C12 N1 C9 . . . . -179.99(16) ?
C8 C9 N1 C10 . . . . 111.90(18) ?
C8 C9 N1 C12 . . . . -68.1(2) ?
N1 C10 N2 C11 . . . . 0.14(18) ?
N1 C10 N2 C13 . . . . -177.43(15) ?
C12 C11 N2 C10 . . . . -0.12(19) ?
C12 C11 N2 C13 . . . . 177.41(16) ?
C1 C7 N3 C8 . . . . -178.82(14) ?
C9 C8 N3 C7 . . . . 113.18(17) ?
